data_4123002
loop_
_publ_author_name
'Parker, Christian R.'
'Leary, Edmund'
'Frisenda, Riccardo'
'Wei, Zhongming'
'Jennum, Karsten S.'
'Glibstrup, Emil'
'Abrahamsen, Peter B&#x00E6;ch'
'Santella, Marco'
'Christensen, Mikkel A.'
'Della Pia, Eduardo Antonio'
'Li, Tao'
'Gonzalez, Maria Teresa'
'Jiang, Xingbin'
'Morsing, Thorbj\/orn J'
'Rubio-Bollinger, Gabino'
'Laursen, Bo W.'
'N\/orgaard, Kasper'
'van der Zant, Herre'
'Agrait, Nicolas'
'Nielsen, Mogens Br\/ondsted'

_publ_section_title
;
 A Comprehensive Study of Extended Tetrathiafulvalene Cruciform Molecules
 for Molecular Electronics: Synthesis and Electrical Transport
 Measurements.
;
_journal_name_full 'Journal of the American Chemical Society'
_journal_page_first 141117163359006
_journal_paper_doi 10.1021/ja509937k
_journal_year 2014
_chemical_formula_moiety 'C34 H38 O8 S4 Si2'
_chemical_formula_sum 'C34 H38 O8 S4 Si2'
_chemical_formula_weight 759.11
_space_group_crystal_system orthorhombic
_space_group_IT_number 61
_space_group_name_Hall '-P 2ac 2ab'
_space_group_name_H-M_alt 'P b c a'
_symmetry_Int_Tables_number 61
_symmetry_space_group_name_Hall '-P 2ac 2ab'
_symmetry_space_group_name_H-M 'P b c a'
_audit_creation_date 2014-04-16
_audit_creation_method
;
Olex2 1.2
(compiled 2014.02.11 svn.r2890 for OlexSys, GUI svn.r4767)
;
_cell_angle_alpha 90
_cell_angle_beta 90
_cell_angle_gamma 90
_cell_formula_units_Z 4
_cell_length_a 20.3534(10)
_cell_length_b 8.3596(5)
_cell_length_c 22.6457(11)
_cell_measurement_reflns_used 6469
_cell_measurement_temperature 122(1)
_cell_measurement_theta_max 27.67
_cell_measurement_theta_min 2.69
_cell_volume 3853.1(4)
_computing_molecular_graphics 'Olex2 (Dolomanov et al., 2009)'
_computing_publication_material 'Olex2 (Dolomanov et al., 2009)'
_computing_structure_refinement 'olex2.refine (Bourhis et al., 2013)'
_diffrn_ambient_temperature 122(1)
_diffrn_measured_fraction_theta_full 0.9993
_diffrn_measured_fraction_theta_max 0.9993
_diffrn_measurement_device_type 'Bruker APEX-II CCD'
_diffrn_measurement_method '\f and \w scans'
_diffrn_radiation_monochromator graphite
_diffrn_radiation_type 'Mo K\a'
_diffrn_radiation_wavelength 0.71073
_diffrn_reflns_av_R_equivalents 0.1405
_diffrn_reflns_av_unetI/netI 0.0540
_diffrn_reflns_limit_h_max 26
_diffrn_reflns_limit_h_min -26
_diffrn_reflns_limit_k_max 10
_diffrn_reflns_limit_k_min -10
_diffrn_reflns_limit_l_max 29
_diffrn_reflns_limit_l_min -29
_diffrn_reflns_number 49188
_diffrn_reflns_theta_full 26.7321
_diffrn_reflns_theta_max 26.73
_diffrn_reflns_theta_min 2.69
_diffrn_standards_number 0
_exptl_absorpt_coefficient_mu 0.355
_exptl_absorpt_correction_T_max 0.7457
_exptl_absorpt_correction_T_min 0.6519
_exptl_absorpt_correction_type multi-scan
_exptl_absorpt_process_details
;
SADABS-2012/1 (Bruker,2012) was used for absorption correction.
wR2(int) was 0.0691 before and 0.0541 after correction.
The Ratio of minimum to maximum transmission is 0.8742.
The \l/2 correction factor is 0.0015.
;
_exptl_crystal_density_diffrn 1.3085
_exptl_crystal_F_000 1595.3304
_exptl_crystal_size_max 0.28
_exptl_crystal_size_mid 0.17
_exptl_crystal_size_min 0.08
_refine_diff_density_max 0.5299
_refine_diff_density_min -0.5267
_refine_diff_density_rms 0.1268
_refine_ls_d_res_high 0.7900
_refine_ls_d_res_low 7.5689
_refine_ls_goodness_of_fit_ref 1.0426
_refine_ls_hydrogen_treatment refall
_refine_ls_matrix_type full
_refine_ls_number_constraints 26
_refine_ls_number_parameters 222
_refine_ls_number_reflns 4097
_refine_ls_number_restraints 0
_refine_ls_restrained_S_all 1.0426
_refine_ls_R_factor_all 0.0750
_refine_ls_R_factor_gt 0.0426
_refine_ls_shift/su_max 0.0005
_refine_ls_shift/su_mean 0.0001
_refine_ls_structure_factor_coef Fsqd
_refine_ls_weighting_details 'w=1/[\s^2^(Fo^2^)+(0.0365P)^2^+3.3764P] where P=(Fo^2^+2Fc^2^)/3'
_refine_ls_weighting_scheme calc
_refine_ls_wR_factor_gt 0.0856
_refine_ls_wR_factor_ref 0.0981
_reflns_Friedel_coverage 0.0
_reflns_limit_h_max 25
_reflns_limit_h_min 0
_reflns_limit_k_max 10
_reflns_limit_k_min 0
_reflns_limit_l_max 28
_reflns_limit_l_min 0
_reflns_number_gt 2951
_reflns_number_total 4097
_reflns_threshold_expression I>=2u(I)
_cod_data_source_file ja509937k_si_002.cif
_cod_data_source_block mo_D8V014_0ma
_cod_database_code 4123002

loop_
_space_group_symop_id
_space_group_symop_operation_xyz
1 x,y,z
2 x+1/2,-y+1/2,-z
3 -x,y+1/2,-z+1/2
4 -x+1/2,-y,z+1/2
5 -x,-y,-z
6 -x-1/2,y-1/2,z
7 x,-y-1/2,z-1/2
8 x-1/2,y,-z-1/2

loop_
_atom_site_label
_atom_site_type_symbol
_atom_site_fract_x
_atom_site_fract_y
_atom_site_fract_z
_atom_site_U_iso_or_equiv
_atom_site_adp_type
_atom_site_occupancy
_atom_site_refinement_flags_posn
S1 S 0.67667(3) 0.06821(7) 0.44753(3) 0.01951(15) Uani 1.000000 .
S2 S 0.76254(3) -0.08787(8) 0.53550(3) 0.01988(15) Uani 1.000000 .
Si1 Si 0.60560(4) 0.27408(9) 0.71881(3) 0.02500(18) Uani 1.000000 .
O1 O 0.83988(8) 0.2100(2) 0.37951(7) 0.0249(4) Uani 1.000000 .
O2 O 0.89417(7) -0.0719(2) 0.41878(7) 0.0221(4) Uani 1.000000 .
O3 O 0.74073(9) 0.1742(3) 0.33921(8) 0.0380(5) Uani 1.000000 .
O4 O 0.90553(9) -0.0187(3) 0.51494(8) 0.0428(6) Uani 1.000000 .
C1 C 0.85973(14) 0.3002(3) 0.32800(11) 0.0310(6) Uani 1.000000 .
H1a H 0.8370(7) 0.4008(9) 0.3274(4) 0.0465(10) Uiso 1.000000 GR
H1b H 0.9063(2) 0.3188(18) 0.3294(4) 0.0465(10) Uiso 1.000000 GR
H1c H 0.8491(8) 0.2408(10) 0.29299(12) 0.0465(10) Uiso 1.000000 GR
C2 C 0.77909(12) 0.1537(3) 0.37872(10) 0.0209(5) Uani 1.000000 .
C3 C 0.76104(11) 0.0667(3) 0.43348(10) 0.0179(5) Uani 1.000000 .
C4 C 0.68128(11) -0.0430(3) 0.51359(10) 0.0168(5) Uani 1.000000 .
C5 C 0.62870(11) -0.0859(3) 0.54485(10) 0.0186(5) Uani 1.000000 .
C6 C 0.56244(11) -0.0414(3) 0.52251(10) 0.0169(5) Uani 1.000000 .
C7 C 0.52264(11) 0.0694(3) 0.55232(10) 0.0176(5) Uani 1.000000 .
C8 C 0.53878(11) -0.1089(3) 0.47047(10) 0.0191(5) Uani 1.000000 .
H8 H 0.56474(11) -0.1825(3) 0.45036(10) 0.0229(6) Uiso 1.000000 R
C9 C 0.79982(11) -0.0068(3) 0.47286(10) 0.0170(5) Uani 1.000000 .
C10 C 0.87258(11) -0.0300(3) 0.47148(11) 0.0197(5) Uani 1.000000 .
C11 C 0.96435(12) -0.0956(4) 0.41431(12) 0.0329(7) Uani 1.000000 .
H11a H 0.98665(12) 0.0005(8) 0.4261(8) 0.0493(10) Uiso 1.000000 GR
H11b H 0.97735(17) -0.1820(15) 0.4397(6) 0.0493(10) Uiso 1.000000 GR
H11c H 0.97566(16) -0.121(2) 0.3742(2) 0.0493(10) Uiso 1.000000 GR
C12 C 0.63401(12) -0.1796(3) 0.60137(11) 0.0291(6) Uani 1.000000 .
H12a H 0.5986(5) -0.1504(15) 0.6273(3) 0.0437(10) Uiso 1.000000 GR
H12b H 0.6316(8) -0.2919(3) 0.59278(13) 0.0437(10) Uiso 1.000000 GR
H12c H 0.6752(4) -0.1564(16) 0.6201(4) 0.0437(10) Uiso 1.000000 GR
C13 C 0.54609(11) 0.1442(3) 0.60578(11) 0.0205(5) Uani 1.000000 .
C14 C 0.56705(12) 0.2024(3) 0.65031(11) 0.0240(6) Uani 1.000000 .
C15 C 0.67180(16) 0.4156(4) 0.69969(13) 0.0509(9) Uani 1.000000 .
H15a H 0.65314(18) 0.5094(12) 0.6818(9) 0.0764(14) Uiso 1.000000 GR
H15b H 0.6952(7) 0.445(2) 0.73485(19) 0.0764(14) Uiso 1.000000 GR
H15c H 0.7016(6) 0.3658(10) 0.6724(8) 0.0764(14) Uiso 1.000000 GR
C16 C 0.63713(15) 0.0958(4) 0.75803(13) 0.0436(8) Uani 1.000000 .
H16a H 0.6700(7) 0.0444(14) 0.7343(4) 0.0654(12) Uiso 1.000000 GR
H16b H 0.6561(9) 0.1278(5) 0.7950(4) 0.0654(12) Uiso 1.000000 GR
H16c H 0.6017(2) 0.0225(11) 0.7651(8) 0.0654(12) Uiso 1.000000 GR
C17 C 0.54101(15) 0.3712(4) 0.76463(14) 0.0461(8) Uani 1.000000 .
H17a H 0.5263(7) 0.4673(14) 0.7455(5) 0.0692(12) Uiso 1.000000 GR
H17b H 0.5046(5) 0.2993(10) 0.7693(8) 0.0692(12) Uiso 1.000000 GR
H17c H 0.5588(3) 0.397(2) 0.8027(4) 0.0692(12) Uiso 1.000000 GR

loop_
_atom_site_aniso_label
_atom_site_aniso_U_11
_atom_site_aniso_U_22
_atom_site_aniso_U_33
_atom_site_aniso_U_12
_atom_site_aniso_U_13
_atom_site_aniso_U_23
S1 0.0143(3) 0.0200(3) 0.0243(3) 0.0010(2) -0.0051(2) 0.0040(3)
S2 0.0126(3) 0.0259(3) 0.0211(3) 0.0015(2) -0.0028(2) 0.0052(3)
Si1 0.0304(4) 0.0242(4) 0.0204(3) -0.0016(3) -0.0094(3) -0.0039(3)
O1 0.0261(9) 0.0224(10) 0.0261(9) -0.0080(8) -0.0024(7) 0.0087(8)
O2 0.0139(8) 0.0304(10) 0.0219(9) 0.0010(7) 0.0018(7) -0.0010(8)
O3 0.0300(11) 0.0589(14) 0.0250(10) -0.0038(10) -0.0098(9) 0.0148(10)
O4 0.0181(9) 0.0839(17) 0.0265(11) 0.0052(10) -0.0073(8) -0.0077(10)
C1 0.0415(17) 0.0222(15) 0.0292(15) -0.0049(12) 0.0066(13) 0.0087(12)
C2 0.0230(13) 0.0168(13) 0.0228(13) 0.0009(10) -0.0008(11) 0.0004(10)
C3 0.0172(11) 0.0159(12) 0.0204(12) -0.0008(10) -0.0022(9) -0.0020(10)
C4 0.0150(11) 0.0145(12) 0.0210(12) 0.0007(9) -0.0066(9) -0.0039(10)
C5 0.0149(11) 0.0236(13) 0.0174(12) -0.0012(10) -0.0029(9) -0.0019(10)
C6 0.0124(11) 0.0228(13) 0.0154(12) -0.0031(9) -0.0011(9) 0.0022(10)
C7 0.0142(11) 0.0230(13) 0.0157(11) -0.0031(10) -0.0007(9) 0.0008(10)
C8 0.0136(11) 0.0238(14) 0.0200(12) 0.0004(10) 0.0001(10) -0.0025(10)
C9 0.0162(11) 0.0153(12) 0.0194(12) -0.0015(9) -0.0015(10) -0.0010(10)
C10 0.0145(11) 0.0185(13) 0.0263(13) -0.0010(10) -0.0039(11) 0.0023(10)
C11 0.0166(13) 0.0455(18) 0.0366(16) 0.0045(12) 0.0044(11) 0.0011(14)
C12 0.0223(13) 0.0423(18) 0.0228(14) 0.0013(12) -0.0018(11) 0.0067(12)
C13 0.0151(12) 0.0246(13) 0.0218(13) 0.0017(10) -0.0021(10) -0.0009(11)
C14 0.0229(13) 0.0259(14) 0.0233(13) 0.0012(11) -0.0042(11) -0.0008(11)
C15 0.059(2) 0.066(2) 0.0284(16) -0.0310(19) -0.0036(15) -0.0000(16)
C16 0.0449(18) 0.0418(19) 0.0442(18) 0.0019(15) -0.0201(15) 0.0003(15)
C17 0.0495(19) 0.0436(19) 0.0453(19) -0.0024(16) 0.0002(16) -0.0167(16)

loop_
_atom_type_symbol
_atom_type_scat_dispersion_real
_atom_type_scat_dispersion_imag
_atom_type_scat_Cromer_Mann_a1
_atom_type_scat_Cromer_Mann_a2
_atom_type_scat_Cromer_Mann_a3
_atom_type_scat_Cromer_Mann_a4
_atom_type_scat_Cromer_Mann_b1
_atom_type_scat_Cromer_Mann_b2
_atom_type_scat_Cromer_Mann_b3
_atom_type_scat_Cromer_Mann_b4
_atom_type_scat_Cromer_Mann_c
_atom_type_scat_source
_atom_type_scat_dispersion_source
S 0.12424 0.12443 6.90530 5.20340 1.43790 1.58630 1.46790 22.21510 0.25360 56.17200 0.866900026798 'International Tables Volume C Table 6.1.1.4 (pp. 500-502)' 'Henke, Gullikson and Davis, At. Data and Nucl. Data Tables, 1993, 54, 2'
H 0.00000 0.00000 0.49300 0.32291 0.14019 0.04081 10.51090 26.12570 3.14236 57.79970 0.0030380000826 'International Tables Volume C Table 6.1.1.4 (pp. 500-502)' 'Henke, Gullikson and Davis, At. Data and Nucl. Data Tables, 1993, 54, 2'
C 0.00347 0.00161 2.31000 1.02000 1.58860 0.86500 20.84390 10.20750 0.56870 51.65120 0.215599998832 'International Tables Volume C Table 6.1.1.4 (pp. 500-502)' 'Henke, Gullikson and Davis, At. Data and Nucl. Data Tables, 1993, 54, 2'
Si 0.08192 0.07060 6.29150 3.03530 1.98910 1.54100 2.43860 32.33370 0.67850 81.69370 1.14069998264 'International Tables Volume C Table 6.1.1.4 (pp. 500-502)' 'Henke, Gullikson and Davis, At. Data and Nucl. Data Tables, 1993, 54, 2'
O 0.01158 0.00611 3.04850 2.28680 1.54630 0.86700 13.27710 5.70110 0.32390 32.90890 0.250800013542 'International Tables Volume C Table 6.1.1.4 (pp. 500-502)' 'Henke, Gullikson and Davis, At. Data and Nucl. Data Tables, 1993, 54, 2'

loop_
_geom_angle_atom_site_label_1
_geom_angle_atom_site_label_2
_geom_angle_atom_site_label_3
_geom_angle
_geom_angle_site_symmetry_1
_geom_angle_site_symmetry_3
C4 S1 C3 95.65(11) . .
C9 S2 C4 95.52(11) . .
C15 Si1 C14 108.83(13) . .
C16 Si1 C14 106.88(13) . .
C16 Si1 C15 112.09(15) . .
C17 Si1 C14 108.13(13) . .
C17 Si1 C15 111.54(16) . .
C17 Si1 C16 109.20(15) . .
C2 O1 C1 115.82(19) . .
C11 O2 C10 115.40(19) . .
H1a C1 O1 109.5 . .
H1b C1 O1 109.5 . .
H1b C1 H1a 109.5 . .
H1c C1 O1 109.5 . .
H1c C1 H1a 109.5 . .
H1c C1 H1b 109.5 . .
O3 C2 O1 124.6(2) . .
C3 C2 O1 113.2(2) . .
C3 C2 O3 122.2(2) . .
C2 C3 S1 113.08(16) . .
C9 C3 S1 117.46(18) . .
C9 C3 C2 129.4(2) . .
S2 C4 S1 113.57(13) . .
C5 C4 S1 123.35(17) . .
C5 C4 S2 123.06(18) . .
C6 C5 C4 118.7(2) . .
C12 C5 C4 122.3(2) . .
C12 C5 C6 119.0(2) . .
C7 C6 C5 121.6(2) . .
C8 C6 C5 120.0(2) . .
C8 C6 C7 118.4(2) . .
C8 C7 C6 119.8(2) 5_656 .
C13 C7 C6 119.9(2) . .
C13 C7 C8 120.3(2) . 5_656
C7 C8 C6 121.9(2) 5_656 .
H8 C8 C6 119.1(3) . .
H8 C8 C7 119.06(14) . 5_656
C3 C9 S2 117.57(18) . .
C10 C9 S2 113.42(16) . .
C10 C9 C3 129.0(2) . .
O4 C10 O2 125.4(2) . .
C9 C10 O2 112.55(19) . .
C9 C10 O4 122.0(2) . .
H11a C11 O2 109.5 . .
H11b C11 O2 109.5 . .
H11b C11 H11a 109.5 . .
H11c C11 O2 109.5 . .
H11c C11 H11a 109.5 . .
H11c C11 H11b 109.5 . .
H12a C12 C5 109.5 . .
H12b C12 C5 109.5 . .
H12b C12 H12a 109.5 . .
H12c C12 C5 109.5 . .
H12c C12 H12a 109.5 . .
H12c C12 H12b 109.5 . .
C14 C13 C7 177.9(3) . .
C13 C14 Si1 173.9(2) . .
H15a C15 Si1 109.5 . .
H15b C15 Si1 109.5 . .
H15b C15 H15a 109.5 . .
H15c C15 Si1 109.5 . .
H15c C15 H15a 109.5 . .
H15c C15 H15b 109.5 . .
H16a C16 Si1 109.5 . .
H16b C16 Si1 109.5 . .
H16b C16 H16a 109.5 . .
H16c C16 Si1 109.5 . .
H16c C16 H16a 109.5 . .
H16c C16 H16b 109.5 . .
H17a C17 Si1 109.5 . .
H17b C17 Si1 109.5 . .
H17b C17 H17a 109.5 . .
H17c C17 Si1 109.5 . .
H17c C17 H17a 109.5 . .
H17c C17 H17b 109.5 . .

loop_
_geom_bond_atom_site_label_1
_geom_bond_atom_site_label_2
_geom_bond_distance
_geom_bond_site_symmetry_2
S1 C3 1.747(2) .
S1 C4 1.764(2) .
S2 C4 1.767(2) .
S2 C9 1.745(2) .
Si1 C14 1.839(3) .
Si1 C15 1.845(3) .
Si1 C16 1.850(3) .
Si1 C17 1.861(3) .
O1 C1 1.447(3) .
O1 C2 1.324(3) .
O2 C10 1.319(3) .
O2 C11 1.446(3) .
O3 C2 1.200(3) .
O4 C10 1.195(3) .
C1 H1a 0.9600 .
C1 H1b 0.9600 .
C1 H1c 0.9600 .
C2 C3 1.484(3) .
C3 C9 1.340(3) .
C4 C5 1.332(3) .
C5 C6 1.488(3) .
C5 C12 1.505(3) .
C6 C7 1.404(3) .
C6 C8 1.393(3) .
C7 C8 1.392(3) 5_656
C7 C13 1.444(3) .
C8 H8 0.9300 .
C9 C10 1.494(3) .
C11 H11a 0.9600 .
C11 H11b 0.9600 .
C11 H11c 0.9600 .
C12 H12a 0.9600 .
C12 H12b 0.9600 .
C12 H12c 0.9600 .
C13 C14 1.198(3) .
C15 H15a 0.9600 .
C15 H15b 0.9600 .
C15 H15c 0.9600 .
C16 H16a 0.9600 .
C16 H16b 0.9600 .
C16 H16c 0.9600 .
C17 H17a 0.9600 .
C17 H17b 0.9600 .
C17 H17c 0.9600 .
